data_7223579
loop_
_publ_author_name
'Ovsyannikov, A. S.'
'Noamane, M. H.'
'Abidi, R.'
'Ferlay, S.'
'Solovieva, S. E.'
'Antipin, I. S.'
'Konovalov, A. I.'
'Kyritsakas, N.'
'Hosseini, M. W.'

_publ_section_title
;
 Molecular tectonics: dimensionality and geometry control of silver
 coordination networks based on pyrazolyl appended thiacalixarenes
;
_journal_issue 5
_journal_name_full CrystEngComm
_journal_page_first 691
_journal_paper_doi 10.1039/C5CE02310F
_journal_volume 18
_journal_year 2016
_chemical_formula_moiety 'C60 H72 N8 O4 S4, H2 O'
_chemical_formula_sum 'C60 H74 N8 O5 S4'
_chemical_formula_weight 1115.51
_chemical_name_systematic
; 
 ? 
;
_space_group_IT_number 14
_symmetry_cell_setting monoclinic
_symmetry_space_group_name_Hall '-P 2ybc'
_symmetry_space_group_name_H-M 'P 1 21/c 1'
_atom_sites_solution_hydrogens geom
_atom_sites_solution_primary direct
_atom_sites_solution_secondary difmap
_audit_creation_method SHELXL-97
_audit_update_record
;
2015-11-23 deposited with the CCDC.
2015-12-21 downloaded from the CCDC.
;
_cell_angle_alpha 90.00
_cell_angle_beta 92.577(3)
_cell_angle_gamma 90.00
_cell_formula_units_Z 4
_cell_length_a 15.2164(12)
_cell_length_b 13.1809(10)
_cell_length_c 29.309(2)
_cell_measurement_reflns_used 9977
_cell_measurement_temperature 173(2)
_cell_measurement_theta_max 27.88
_cell_measurement_theta_min 2.44
_cell_volume 5872.4(8)
_computing_cell_refinement 'Bruker SAINT'
_computing_data_collection 'Bruker APEX2'
_computing_data_reduction 'Bruker SAINT'
_computing_molecular_graphics 'Bruker SHELXTL'
_computing_publication_material 'Bruker SHELXTL'
_computing_structure_refinement 'SHELXL-97 (Sheldrick, 2008)'
_computing_structure_solution 'SHELXS-97 (Sheldrick, 2008)'
_diffrn_ambient_temperature 173(2)
_diffrn_measured_fraction_theta_full 0.970
_diffrn_measured_fraction_theta_max 0.970
_diffrn_measurement_device_type 'Bruker APEX-II CCD'
_diffrn_measurement_method '\f and \w scans'
_diffrn_radiation_monochromator graphite
_diffrn_radiation_source 'fine-focus sealed tube'
_diffrn_radiation_type MoK\a
_diffrn_radiation_wavelength 0.71073
_diffrn_reflns_av_R_equivalents 0.0427
_diffrn_reflns_av_sigmaI/netI 0.0668
_diffrn_reflns_limit_h_max 21
_diffrn_reflns_limit_h_min -19
_diffrn_reflns_limit_k_max 18
_diffrn_reflns_limit_k_min -17
_diffrn_reflns_limit_l_max 41
_diffrn_reflns_limit_l_min -30
_diffrn_reflns_number 41169
_diffrn_reflns_theta_full 30.19
_diffrn_reflns_theta_max 30.19
_diffrn_reflns_theta_min 1.39
_exptl_absorpt_coefficient_mu 0.217
_exptl_absorpt_correction_T_max 0.9892
_exptl_absorpt_correction_T_min 0.9871
_exptl_absorpt_correction_type multi-scan
_exptl_absorpt_process_details sadabs
_exptl_crystal_colour colorless
_exptl_crystal_density_diffrn 1.262
_exptl_crystal_density_meas ?
_exptl_crystal_density_method 'not measured'
_exptl_crystal_description prism
_exptl_crystal_F_000 2376
_exptl_crystal_size_max 0.06
_exptl_crystal_size_mid 0.06
_exptl_crystal_size_min 0.05
_refine_diff_density_max 1.069
_refine_diff_density_min -0.689
_refine_diff_density_rms 0.171
_refine_ls_extinction_coef 0.0087(8)
_refine_ls_extinction_expression Fc^*^=kFc[1+0.001xFc^2^\l^3^/sin(2\q)]^-1/4^
_refine_ls_extinction_method SHELXL
_refine_ls_goodness_of_fit_ref 1.124
_refine_ls_hydrogen_treatment constr
_refine_ls_matrix_type full
_refine_ls_number_parameters 753
_refine_ls_number_reflns 16909
_refine_ls_number_restraints 0
_refine_ls_restrained_S_all 1.124
_refine_ls_R_factor_all 0.1732
_refine_ls_R_factor_gt 0.1114
_refine_ls_shift/su_max 0.000
_refine_ls_shift/su_mean 0.000
_refine_ls_structure_factor_coef Fsqd
_refine_ls_weighting_details 'calc w=1/[\s^2^(Fo^2^)+(0.1061P)^2^+64.7727P] where P=(Fo^2^+2Fc^2^)/3'
_refine_ls_weighting_scheme calc
_refine_ls_wR_factor_gt 0.2497
_refine_ls_wR_factor_ref 0.2668
_reflns_number_gt 12045
_reflns_number_total 16909
_reflns_threshold_expression >2sigma(I)
_cod_data_source_file c5ce02310f1.cif
_cod_data_source_block e2778a
_cod_depositor_comments
;
The following automatic conversions were performed:

'_symmetry_cell_setting' value 'Monoclinic' changed to 'monoclinic'
according to
/usr/data/users/saulius/crontab/automatic-downloads/rss-feeds/RSC/lib/dictionaries/cif_core.dic
dictionary named 'cif_core.dic' version 2.4.2 from 2011-04-26.

'_exptl_crystal_density_meas' value 'none' was changed to '?' - the
value is perceived as not measured.

Automatic conversion script
Id: cif_fix_values 4268 2015-11-12 08:31:59Z antanas 

 Adding full bibliography for 7223579--7223589.cif.
;
_cod_original_cell_volume 5872.5(8)
_cod_original_sg_symbol_H-M P2(1)/c
_cod_database_code 7223579

loop_
_symmetry_equiv_pos_as_xyz
'x, y, z'
'-x, y+1/2, -z+1/2'
'-x, -y, -z'
'x, -y-1/2, z-1/2'

loop_
_atom_site_label
_atom_site_type_symbol
_atom_site_fract_x
_atom_site_fract_y
_atom_site_fract_z
_atom_site_U_iso_or_equiv
_atom_site_adp_type
_atom_site_occupancy
_atom_site_symmetry_multiplicity
_atom_site_calc_flag
_atom_site_refinement_flags
_atom_site_disorder_assembly
_atom_site_disorder_group
S1 S 0.09245(11) 0.57745(12) 0.35261(7) 0.0345(4) Uani 1 1 d . . .
C1 C 0.1887(4) 0.5979(5) 0.3217(2) 0.0279(12) Uani 1 1 d . . .
C2 C 0.2710(4) 0.5617(4) 0.3374(2) 0.0234(11) Uani 1 1 d . . .
C3 C 0.3454(4) 0.5919(5) 0.3141(2) 0.0277(12) Uani 1 1 d . . .
C4 C 0.3361(4) 0.6608(5) 0.2784(2) 0.0286(13) Uani 1 1 d . . .
H4 H 0.3871 0.6821 0.2635 0.034 Uiso 1 1 calc R . .
C5 C 0.2552(4) 0.6997(5) 0.2636(2) 0.0272(12) Uani 1 1 d . . .
C6 C 0.1802(4) 0.6658(5) 0.2860(2) 0.0294(13) Uani 1 1 d . . .
H6 H 0.1236 0.6900 0.2763 0.035 Uiso 1 1 calc R . .
O1 O 0.2775(3) 0.4951(3) 0.37361(16) 0.0304(10) Uani 1 1 d . . .
C7 C 0.3106(5) 0.5409(6) 0.4162(2) 0.0392(16) Uani 1 1 d . . .
H7A H 0.3040 0.6156 0.4146 0.047 Uiso 1 1 calc R . .
H7B H 0.3737 0.5248 0.4215 0.047 Uiso 1 1 calc R . .
C8 C 0.2591(5) 0.4996(6) 0.4541(3) 0.0392(16) Uani 1 1 d . . .
H8A H 0.2706 0.5421 0.4816 0.047 Uiso 1 1 calc R . .
H8B H 0.1957 0.5049 0.4454 0.047 Uiso 1 1 calc R . .
N1 N 0.2791(4) 0.3960(5) 0.4655(2) 0.0392(14) Uani 1 1 d . . .
N2 N 0.3034(6) 0.3741(7) 0.5093(2) 0.0547(19) Uani 1 1 d . . .
C9 C 0.3169(7) 0.2746(8) 0.5093(3) 0.059(2) Uani 1 1 d . . .
H9 H 0.3353 0.2372 0.5358 0.071 Uiso 1 1 calc R . .
C10 C 0.3012(6) 0.2312(7) 0.4666(3) 0.050(2) Uani 1 1 d . . .
H10 H 0.3059 0.1617 0.4585 0.060 Uiso 1 1 calc R . .
C11 C 0.2771(6) 0.3120(7) 0.4385(3) 0.0470(19) Uani 1 1 d . . .
H11 H 0.2622 0.3093 0.4067 0.056 Uiso 1 1 calc R . .
C12 C 0.2450(4) 0.7792(6) 0.2261(3) 0.0357(15) Uani 1 1 d . . .
C13 C 0.2240(15) 0.8810(9) 0.2498(5) 0.131(8) Uani 1 1 d . . .
H13A H 0.2751 0.9025 0.2690 0.196 Uiso 1 1 calc R . .
H13B H 0.1733 0.8719 0.2689 0.196 Uiso 1 1 calc R . .
H13C H 0.2103 0.9328 0.2266 0.196 Uiso 1 1 calc R . .
C14 C 0.3264(6) 0.7912(12) 0.1992(5) 0.101(6) Uani 1 1 d . . .
H14A H 0.3719 0.8261 0.2180 0.152 Uiso 1 1 calc R . .
H14B H 0.3122 0.8311 0.1717 0.152 Uiso 1 1 calc R . .
H14C H 0.3479 0.7241 0.1905 0.152 Uiso 1 1 calc R . .
C15 C 0.1692(7) 0.7552(10) 0.1929(4) 0.074(4) Uani 1 1 d . . .
H15A H 0.1607 0.8115 0.1713 0.111 Uiso 1 1 calc R . .
H15B H 0.1155 0.7457 0.2097 0.111 Uiso 1 1 calc R . .
H15C H 0.1821 0.6930 0.1762 0.111 Uiso 1 1 calc R . .
S2 S 0.45472(10) 0.56359(13) 0.33320(7) 0.0335(4) Uani 1 1 d . . .
C16 C 0.4589(4) 0.4338(5) 0.3490(2) 0.0267(12) Uani 1 1 d . . .
C17 C 0.4314(4) 0.3560(5) 0.3196(2) 0.0253(12) Uani 1 1 d . . .
C18 C 0.4464(4) 0.2557(5) 0.3324(2) 0.0231(11) Uani 1 1 d . . .
C19 C 0.4885(4) 0.2350(5) 0.3748(2) 0.0246(11) Uani 1 1 d . . .
H19 H 0.4966 0.1663 0.3838 0.030 Uiso 1 1 calc R . .
C20 C 0.5188(4) 0.3117(5) 0.4042(2) 0.0249(11) Uani 1 1 d . . .
C21 C 0.5029(4) 0.4105(5) 0.3904(2) 0.0266(12) Uani 1 1 d . . .
H21 H 0.5228 0.4644 0.4097 0.032 Uiso 1 1 calc R . .
O2 O 0.3877(3) 0.3800(4) 0.27859(15) 0.0297(10) Uani 1 1 d . . .
C22 C 0.4443(5) 0.3862(7) 0.2409(3) 0.0412(17) Uani 1 1 d . . .
H22A H 0.4758 0.3213 0.2368 0.049 Uiso 1 1 calc R . .
H22B H 0.4881 0.4412 0.2457 0.049 Uiso 1 1 calc R . .
C23 C 0.3833(5) 0.4087(6) 0.2001(2) 0.0408(17) Uani 1 1 d . . .
H23A H 0.3327 0.3615 0.1997 0.049 Uiso 1 1 calc R . .
H23B H 0.3604 0.4788 0.2023 0.049 Uiso 1 1 calc R . .
N3 N 0.4305(5) 0.3975(5) 0.1578(2) 0.0458(16) Uani 1 1 d . . .
N4 N 0.4792(7) 0.3140(9) 0.1506(3) 0.084(3) Uani 1 1 d . . .
C24 C 0.5048(9) 0.3261(11) 0.1075(4) 0.080(4) Uani 1 1 d . . .
H24 H 0.5399 0.2786 0.0922 0.097 Uiso 1 1 calc R . .
C25 C 0.4755(10) 0.4115(9) 0.0893(3) 0.079(4) Uani 1 1 d . . .
H25 H 0.4857 0.4368 0.0596 0.094 Uiso 1 1 calc R . .
C26 C 0.4267(9) 0.4563(8) 0.1222(3) 0.074(3) Uani 1 1 d . . .
H26 H 0.3959 0.5189 0.1193 0.089 Uiso 1 1 calc R . .
C27 C 0.5697(5) 0.2893(5) 0.4492(2) 0.0319(13) Uani 1 1 d . . .
C28 C 0.5411(6) 0.3621(7) 0.4865(3) 0.0479(19) Uani 1 1 d . . .
H28A H 0.5524 0.4321 0.4772 0.072 Uiso 1 1 calc R . .
H28B H 0.5746 0.3474 0.5151 0.072 Uiso 1 1 calc R . .
H28C H 0.4782 0.3533 0.4910 0.072 Uiso 1 1 calc R . .
C29 C 0.6678(5) 0.3070(7) 0.4420(3) 0.0453(19) Uani 1 1 d . . .
H29A H 0.6873 0.2618 0.4179 0.068 Uiso 1 1 calc R . .
H29B H 0.7018 0.2929 0.4705 0.068 Uiso 1 1 calc R . .
H29C H 0.6770 0.3777 0.4331 0.068 Uiso 1 1 calc R . .
C30 C 0.5561(6) 0.1800(6) 0.4652(3) 0.0428(18) Uani 1 1 d . . .
H30A H 0.4935 0.1685 0.4699 0.064 Uiso 1 1 calc R . .
H30B H 0.5900 0.1687 0.4940 0.064 Uiso 1 1 calc R . .
H30C H 0.5761 0.1328 0.4420 0.064 Uiso 1 1 calc R . .
S3 S 0.43106(10) 0.15117(13) 0.29521(5) 0.0282(3) Uani 1 1 d . . .
C31 C 0.3252(4) 0.1620(5) 0.2685(2) 0.0235(11) Uani 1 1 d . . .
C32 C 0.2491(3) 0.1688(4) 0.29316(17) 0.0181(10) Uani 1 1 d . . .
C33 C 0.1675(4) 0.1713(4) 0.26866(19) 0.0218(10) Uani 1 1 d . . .
C34 C 0.1629(4) 0.1601(4) 0.2215(2) 0.0236(11) Uani 1 1 d . . .
H34 H 0.1070 0.1618 0.2057 0.028 Uiso 1 1 calc R . .
C35 C 0.2379(4) 0.1465(5) 0.1968(2) 0.0246(11) Uani 1 1 d . . .
C36 C 0.3187(4) 0.1509(5) 0.2205(2) 0.0247(11) Uani 1 1 d . . .
H36 H 0.3710 0.1463 0.2041 0.030 Uiso 1 1 calc R . .
O3 O 0.2550(3) 0.1780(4) 0.33950(15) 0.0309(10) Uani 1 1 d . . .
C37 C 0.2284(5) 0.0880(6) 0.3637(2) 0.0365(15) Uani 1 1 d . . .
H37A H 0.1818 0.0524 0.3452 0.044 Uiso 1 1 calc R . .
H37B H 0.2033 0.1084 0.3929 0.044 Uiso 1 1 calc R . .
C38 C 0.3038(6) 0.0164(6) 0.3734(3) 0.0426(17) Uani 1 1 d . . .
H38A H 0.3239 -0.0122 0.3445 0.051 Uiso 1 1 calc R . .
H38B H 0.3537 0.0534 0.3886 0.051 Uiso 1 1 calc R . .
N5 N 0.2754(5) -0.0647(6) 0.4028(3) 0.0523(18) Uani 1 1 d . . .
N6 N 0.2607(6) -0.0448(7) 0.4465(3) 0.063(2) Uani 1 1 d . . .
C39 C 0.2324(7) -0.1327(10) 0.4623(4) 0.077(4) Uani 1 1 d . . .
H39 H 0.2182 -0.1437 0.4931 0.092 Uiso 1 1 calc R . .
C40 C 0.2260(12) -0.2057(9) 0.4291(6) 0.112(6) Uani 1 1 d . . .
H40 H 0.2057 -0.2734 0.4321 0.135 Uiso 1 1 calc R . .
C41 C 0.2550(9) -0.1601(8) 0.3908(5) 0.083(4) Uani 1 1 d . . .
H41 H 0.2598 -0.1900 0.3615 0.100 Uiso 1 1 calc R . .
C42 C 0.2310(4) 0.1336(5) 0.1448(2) 0.0262(12) Uani 1 1 d . . .
C43 C 0.3150(5) 0.0919(8) 0.1264(3) 0.051(2) Uani 1 1 d . . .
H43A H 0.3598 0.1453 0.1268 0.077 Uiso 1 1 calc R . .
H43B H 0.3037 0.0681 0.0950 0.077 Uiso 1 1 calc R . .
H43C H 0.3361 0.0351 0.1456 0.077 Uiso 1 1 calc R . .
C44 C 0.1574(7) 0.0583(9) 0.1315(3) 0.060(3) Uani 1 1 d . . .
H44A H 0.1497 0.0550 0.0982 0.090 Uiso 1 1 calc R . .
H44B H 0.1024 0.0808 0.1445 0.090 Uiso 1 1 calc R . .
H44C H 0.1730 -0.0091 0.1435 0.090 Uiso 1 1 calc R . .
C45 C 0.2100(8) 0.2355(7) 0.1225(3) 0.061(3) Uani 1 1 d . . .
H45A H 0.2588 0.2825 0.1289 0.092 Uiso 1 1 calc R . .
H45B H 0.1562 0.2631 0.1348 0.092 Uiso 1 1 calc R . .
H45C H 0.2013 0.2264 0.0894 0.092 Uiso 1 1 calc R . .
S4 S 0.06548(10) 0.17567(12) 0.29582(5) 0.0282(3) Uani 1 1 d . . .
C46 C 0.0714(4) 0.2709(5) 0.3381(2) 0.0247(11) Uani 1 1 d . . .
C47 C 0.0935(4) 0.3723(5) 0.3293(2) 0.0258(12) Uani 1 1 d . . .
C48 C 0.0818(4) 0.4463(5) 0.3629(2) 0.0263(12) Uani 1 1 d . . .
C49 C 0.0501(4) 0.4183(5) 0.4047(2) 0.0268(12) Uani 1 1 d . . .
H49 H 0.0414 0.4692 0.4270 0.032 Uiso 1 1 calc R . .
C50 C 0.0306(4) 0.3177(5) 0.4151(2) 0.0257(11) Uani 1 1 d . . .
C51 C 0.0425(4) 0.2457(5) 0.3813(2) 0.0257(12) Uani 1 1 d . . .
H51 H 0.0305 0.1766 0.3878 0.031 Uiso 1 1 calc R . .
O4 O 0.1279(3) 0.3986(4) 0.28830(16) 0.0315(10) Uani 1 1 d . . .
C52 C 0.0642(5) 0.4193(7) 0.2524(3) 0.0442(18) Uani 1 1 d . . .
H52A H 0.0317 0.4826 0.2585 0.053 Uiso 1 1 calc R . .
H52B H 0.0217 0.3627 0.2486 0.053 Uiso 1 1 calc R . .
C53 C 0.1185(7) 0.4304(7) 0.2106(3) 0.052(2) Uani 1 1 d . . .
N7 N 0.0540(9) 0.4178(9) 0.1704(4) 0.035(3) Uani 0.649(15) 1 d P A 1
N8 N 0.0084(9) 0.3304(10) 0.1640(4) 0.057(4) Uani 0.649(15) 1 d P A 1
C54 C -0.0378(11) 0.3418(11) 0.1253(6) 0.060(4) Uani 0.649(15) 1 d P A 1
H54 H -0.0770 0.2922 0.1127 0.071 Uiso 0.649(15) 1 calc PR A 1
C55 C -0.0221(13) 0.4371(13) 0.1048(6) 0.050(4) Uani 0.649(15) 1 d P A 1
H55 H -0.0476 0.4641 0.0772 0.060 Uiso 0.649(15) 1 calc PR A 1
C56 C 0.0398(10) 0.4810(10) 0.1348(4) 0.046(3) Uani 0.649(15) 1 d P A 1
H56 H 0.0674 0.5449 0.1310 0.055 Uiso 0.649(15) 1 calc PR A 1
C57 C -0.0025(4) 0.2907(5) 0.4624(2) 0.0307(13) Uani 1 1 d . . .
C58 C -0.0117(10) 0.1788(7) 0.4692(4) 0.079(4) Uani 1 1 d . . .
H58A H 0.0447 0.1455 0.4644 0.118 Uiso 1 1 calc R . .
H58B H -0.0566 0.1520 0.4474 0.118 Uiso 1 1 calc R . .
H58C H -0.0293 0.1654 0.5004 0.118 Uiso 1 1 calc R . .
C59 C 0.0595(8) 0.3354(9) 0.4999(3) 0.065(3) Uani 1 1 d . . .
H59A H 0.0349 0.3237 0.5298 0.097 Uiso 1 1 calc R . .
H59B H 0.0661 0.4085 0.4949 0.097 Uiso 1 1 calc R . .
H59C H 0.1172 0.3025 0.4991 0.097 Uiso 1 1 calc R . .
C60 C -0.0938(7) 0.3383(11) 0.4666(4) 0.079(4) Uani 1 1 d . . .
H60A H -0.1375 0.2985 0.4487 0.118 Uiso 1 1 calc R . .
H60B H -0.0933 0.4080 0.4551 0.118 Uiso 1 1 calc R . .
H60C H -0.1090 0.3386 0.4988 0.118 Uiso 1 1 calc R . .
O5 O 0.1839(19) 0.4444(17) 0.0410(9) 0.130(9) Uani 0.500(15) 1 d P B 1
O6 O 0.2290(12) 0.546(2) 0.0887(10) 0.157(14) Uani 0.500(15) 1 d PG B 2
N7A N 0.0944(17) 0.4512(17) 0.1695(6) 0.060(7) Uani 0.351(15) 1 d PG A 2
N8A N 0.0100(15) 0.414(2) 0.1553(9) 0.099(15) Uani 0.351(15) 1 d PG A 2
C54A C 0.0007(18) 0.423(2) 0.1071(9) 0.060(4) Uani 0.351(15) 1 d PG A 2
H54A H -0.0493 0.4039 0.0886 0.071 Uiso 0.351(15) 1 calc PR A 2
C55A C 0.079(2) 0.467(3) 0.0915(6) 0.050(4) Uani 0.351(15) 1 d PG A 2
H55A H 0.0911 0.4815 0.0606 0.060 Uiso 0.351(15) 1 calc PR A 2
C56A C 0.1372(18) 0.4840(19) 0.1301(8) 0.086(14) Uani 0.351(15) 1 d PG A 2
H56A H 0.1945 0.5124 0.1295 0.103 Uiso 0.351(15) 1 calc PR A 2

loop_
_atom_site_aniso_label
_atom_site_aniso_U_11
_atom_site_aniso_U_22
_atom_site_aniso_U_33
_atom_site_aniso_U_23
_atom_site_aniso_U_13
_atom_site_aniso_U_12
S1 0.0291(8) 0.0253(7) 0.0506(10) 0.0053(7) 0.0185(7) 0.0022(6)
C1 0.021(3) 0.024(3) 0.038(3) 0.006(2) 0.007(2) -0.001(2)
C2 0.021(3) 0.018(2) 0.031(3) 0.004(2) -0.002(2) -0.004(2)
C3 0.019(3) 0.024(3) 0.040(3) 0.006(2) -0.001(2) 0.000(2)
C4 0.017(3) 0.028(3) 0.041(3) 0.008(3) 0.006(2) -0.001(2)
C5 0.024(3) 0.025(3) 0.033(3) 0.008(2) 0.003(2) -0.001(2)
C6 0.020(3) 0.026(3) 0.042(4) 0.006(3) 0.002(2) 0.000(2)
O1 0.035(2) 0.029(2) 0.028(2) 0.0036(18) 0.0026(18) -0.0038(19)
C7 0.044(4) 0.040(4) 0.033(4) -0.001(3) 0.001(3) -0.007(3)
C8 0.040(4) 0.046(4) 0.031(3) 0.001(3) 0.004(3) -0.004(3)
N1 0.041(3) 0.045(3) 0.033(3) -0.001(3) 0.004(3) -0.004(3)
N2 0.069(5) 0.065(5) 0.030(3) -0.001(3) 0.001(3) -0.003(4)
C9 0.076(7) 0.059(6) 0.042(5) 0.003(4) 0.004(4) 0.008(5)
C10 0.056(5) 0.048(5) 0.046(5) 0.004(4) 0.001(4) 0.004(4)
C11 0.057(5) 0.048(4) 0.036(4) 0.000(3) 0.008(3) -0.008(4)
C12 0.018(3) 0.042(4) 0.047(4) 0.018(3) 0.000(3) -0.008(3)
C13 0.28(3) 0.036(5) 0.077(9) 0.022(6) 0.018(12) 0.019(9)
C14 0.034(5) 0.151(13) 0.120(10) 0.107(10) 0.012(5) 0.009(6)
C15 0.052(5) 0.097(8) 0.070(6) 0.046(6) -0.025(5) -0.036(6)
S2 0.0209(7) 0.0278(7) 0.0508(10) 0.0106(7) -0.0082(6) -0.0048(6)
C16 0.018(2) 0.030(3) 0.032(3) 0.005(2) -0.003(2) 0.001(2)
C17 0.014(2) 0.035(3) 0.026(3) 0.003(2) -0.003(2) 0.001(2)
C18 0.015(2) 0.030(3) 0.024(3) 0.001(2) -0.0021(19) -0.001(2)
C19 0.020(3) 0.026(3) 0.027(3) 0.003(2) -0.004(2) -0.003(2)
C20 0.018(2) 0.027(3) 0.029(3) -0.001(2) -0.006(2) -0.001(2)
C21 0.017(2) 0.029(3) 0.033(3) 0.002(2) -0.006(2) -0.002(2)
O2 0.020(2) 0.041(3) 0.027(2) 0.0084(19) -0.0028(16) 0.0016(18)
C22 0.028(3) 0.060(5) 0.036(4) 0.011(3) -0.001(3) 0.002(3)
C23 0.048(4) 0.045(4) 0.029(3) 0.008(3) -0.004(3) 0.006(3)
N3 0.061(4) 0.040(3) 0.036(3) 0.000(3) 0.001(3) -0.008(3)
N4 0.089(7) 0.096(8) 0.068(6) 0.006(5) 0.020(5) 0.051(6)
C24 0.086(8) 0.101(10) 0.056(6) -0.025(7) 0.027(6) 0.011(7)
C25 0.135(12) 0.066(7) 0.037(5) -0.001(5) 0.028(6) -0.017(7)
C26 0.131(11) 0.047(5) 0.045(5) 0.006(4) 0.011(6) 0.012(6)
C27 0.033(3) 0.034(3) 0.027(3) 0.001(3) -0.010(2) 0.000(3)
C28 0.059(5) 0.052(5) 0.032(4) -0.006(3) -0.011(3) 0.007(4)
C29 0.037(4) 0.053(5) 0.044(4) 0.010(4) -0.018(3) 0.005(3)
C30 0.056(5) 0.037(4) 0.033(4) 0.010(3) -0.014(3) -0.005(3)
S3 0.0211(7) 0.0350(8) 0.0281(7) -0.0056(6) -0.0036(5) 0.0061(6)
C31 0.021(3) 0.026(3) 0.023(3) -0.003(2) -0.003(2) 0.002(2)
C32 0.015(2) 0.023(2) 0.016(2) 0.0010(19) 0.0011(17) -0.0052(19)
C33 0.020(2) 0.024(3) 0.022(3) -0.001(2) 0.0001(19) -0.001(2)
C34 0.020(3) 0.025(3) 0.025(3) 0.002(2) -0.001(2) -0.002(2)
C35 0.022(3) 0.030(3) 0.022(3) -0.001(2) 0.000(2) 0.005(2)
C36 0.022(3) 0.026(3) 0.026(3) -0.003(2) 0.000(2) 0.001(2)
O3 0.031(2) 0.038(2) 0.024(2) -0.0018(18) 0.0007(17) -0.0013(19)
C37 0.037(4) 0.043(4) 0.030(3) 0.008(3) 0.004(3) 0.003(3)
C38 0.046(4) 0.039(4) 0.043(4) 0.008(3) 0.013(3) 0.008(3)
N5 0.067(5) 0.046(4) 0.045(4) 0.015(3) 0.018(3) 0.008(4)
N6 0.075(6) 0.073(6) 0.042(4) 0.016(4) 0.008(4) 0.007(5)
C39 0.058(6) 0.105(10) 0.069(7) 0.058(7) 0.021(5) 0.015(6)
C40 0.166(16) 0.044(6) 0.133(13) 0.023(7) 0.085(12) 0.015(8)
C41 0.118(11) 0.038(5) 0.098(9) 0.000(5) 0.050(8) 0.002(6)
C42 0.024(3) 0.033(3) 0.022(3) 0.000(2) 0.000(2) 0.001(2)
C43 0.042(4) 0.082(6) 0.030(4) -0.014(4) 0.002(3) 0.025(4)
C44 0.059(5) 0.086(7) 0.033(4) -0.017(4) 0.001(4) -0.036(5)
C45 0.106(8) 0.050(5) 0.027(4) 0.010(3) -0.003(4) 0.021(5)
S4 0.0216(7) 0.0326(8) 0.0307(8) -0.0042(6) 0.0061(5) -0.0060(6)
C46 0.017(2) 0.028(3) 0.029(3) 0.000(2) 0.004(2) -0.002(2)
C47 0.016(2) 0.031(3) 0.030(3) 0.007(2) 0.005(2) 0.000(2)
C48 0.017(2) 0.026(3) 0.037(3) 0.003(2) 0.009(2) 0.000(2)
C49 0.022(3) 0.027(3) 0.032(3) 0.000(2) 0.006(2) -0.003(2)
C50 0.022(3) 0.027(3) 0.028(3) 0.004(2) 0.005(2) -0.002(2)
C51 0.022(3) 0.026(3) 0.029(3) 0.002(2) 0.005(2) -0.001(2)
O4 0.026(2) 0.038(2) 0.031(2) 0.0075(19) 0.0061(17) -0.0005(19)
C52 0.036(4) 0.057(5) 0.038(4) 0.007(4) -0.003(3) 0.003(3)
C53 0.072(6) 0.054(5) 0.030(4) 0.006(3) 0.010(4) 0.010(4)
N7 0.039(6) 0.039(6) 0.029(5) 0.010(4) -0.004(4) 0.014(5)
N8 0.062(8) 0.045(7) 0.061(7) 0.019(6) -0.015(6) -0.013(6)
C54 0.073(10) 0.041(7) 0.063(9) 0.003(7) -0.023(8) -0.001(7)
C55 0.061(9) 0.038(7) 0.049(9) 0.003(6) -0.018(7) 0.028(8)
C56 0.064(9) 0.034(6) 0.040(7) 0.013(5) -0.004(6) 0.007(6)
C57 0.030(3) 0.036(3) 0.027(3) 0.002(3) 0.010(2) -0.003(3)
C58 0.146(12) 0.043(5) 0.051(6) 0.007(4) 0.043(7) -0.003(6)
C59 0.083(7) 0.078(7) 0.033(4) 0.001(4) 0.006(4) -0.031(6)
C60 0.045(5) 0.118(10) 0.076(7) 0.041(7) 0.034(5) 0.018(6)
O5 0.17(2) 0.083(14) 0.14(2) 0.012(14) -0.005(18) 0.019(15)
O6 0.059(11) 0.19(2) 0.22(3) 0.15(2) 0.075(14) 0.069(14)
N7A 0.057(17) 0.056(16) 0.069(17) 0.008(13) 0.021(14) 0.008(13)
N8A 0.13(3) 0.09(3) 0.07(2) -0.03(2) -0.01(2) 0.07(3)
C54A 0.073(10) 0.041(7) 0.063(9) 0.003(7) -0.023(8) -0.001(7)
C55A 0.061(9) 0.038(7) 0.049(9) 0.003(6) -0.018(7) 0.028(8)
C56A 0.16(4) 0.042(15) 0.056(18) 0.016(13) -0.02(2) -0.021(19)

loop_
_atom_type_symbol
_atom_type_description
_atom_type_scat_dispersion_real
_atom_type_scat_dispersion_imag
_atom_type_scat_source
C C 0.0033 0.0016 'International Tables Vol C Tables 4.2.6.8 and 6.1.1.4'
H H 0.0000 0.0000 'International Tables Vol C Tables 4.2.6.8 and 6.1.1.4'
N N 0.0061 0.0033 'International Tables Vol C Tables 4.2.6.8 and 6.1.1.4'
O O 0.0106 0.0060 'International Tables Vol C Tables 4.2.6.8 and 6.1.1.4'
S S 0.1246 0.1234 'International Tables Vol C Tables 4.2.6.8 and 6.1.1.4'

loop_
_geom_angle_atom_site_label_1
_geom_angle_atom_site_label_2
_geom_angle_atom_site_label_3
_geom_angle
C48 S1 C1 108.7(3)
C6 C1 C2 121.7(5)
C6 C1 S1 115.7(5)
C2 C1 S1 121.7(5)
O1 C2 C1 120.3(5)
O1 C2 C3 121.5(5)
C1 C2 C3 118.1(5)
C4 C3 C2 119.6(5)
C4 C3 S2 116.0(4)
C2 C3 S2 123.6(5)
C5 C4 C3 122.5(5)
C5 C4 H4 118.7
C3 C4 H4 118.7
C4 C5 C6 117.5(6)
C4 C5 C12 122.7(5)
C6 C5 C12 119.7(5)
C1 C6 C5 120.5(6)
C1 C6 H6 119.8
C5 C6 H6 119.8
C2 O1 C7 113.9(5)
O1 C7 C8 108.3(6)
O1 C7 H7A 110.0
C8 C7 H7A 110.0
O1 C7 H7B 110.0
C8 C7 H7B 110.0
H7A C7 H7B 108.4
N1 C8 C7 114.1(7)
N1 C8 H8A 108.7
C7 C8 H8A 108.7
N1 C8 H8B 108.7
C7 C8 H8B 108.7
H8A C8 H8B 107.6
N2 N1 C11 112.1(7)
N2 N1 C8 118.1(7)
C11 N1 C8 129.8(7)
C9 N2 N1 104.3(7)
N2 C9 C10 112.8(9)
N2 C9 H9 123.6
C10 C9 H9 123.6
C11 C10 C9 104.4(8)
C11 C10 H10 127.8
C9 C10 H10 127.8
N1 C11 C10 106.4(7)
N1 C11 H11 126.8
C10 C11 H11 126.8
C14 C12 C15 107.9(9)
C14 C12 C5 113.1(6)
C15 C12 C5 111.8(6)
C14 C12 C13 109.6(11)
C15 C12 C13 107.6(11)
C5 C12 C13 106.8(7)
C3 S2 C16 108.0(3)
C21 C16 C17 119.8(6)
C21 C16 S2 116.8(5)
C17 C16 S2 122.8(5)
O2 C17 C18 121.2(6)
O2 C17 C16 119.3(6)
C18 C17 C16 119.5(5)
C17 C18 C19 119.2(5)
C17 C18 S3 124.1(4)
C19 C18 S3 116.0(5)
C20 C19 C18 122.3(6)
C20 C19 H19 118.9
C18 C19 H19 118.9
C21 C20 C19 116.9(5)
C21 C20 C27 120.7(5)
C19 C20 C27 122.4(6)
C20 C21 C16 122.3(6)
C20 C21 H21 118.9
C16 C21 H21 118.9
C17 O2 C22 113.6(5)
O2 C22 C23 104.6(6)
O2 C22 H22A 110.8
C23 C22 H22A 110.8
O2 C22 H22B 110.8
C23 C22 H22B 110.8
H22A C22 H22B 108.9
N3 C23 C22 110.0(7)
N3 C23 H23A 109.7
C22 C23 H23A 109.7
N3 C23 H23B 109.7
C22 C23 H23B 109.7
H23A C23 H23B 108.2
C26 N3 N4 111.5(8)
C26 N3 C23 127.8(8)
N4 N3 C23 120.5(7)
C24 N4 N3 103.5(10)
C25 C24 N4 112.1(10)
C25 C24 H24 124.0
N4 C24 H24 124.0
C24 C25 C26 105.4(9)
C24 C25 H25 127.3
C26 C25 H25 127.3
N3 C26 C25 107.5(10)
N3 C26 H26 126.3
C25 C26 H26 126.3
C20 C27 C28 110.2(6)
C20 C27 C30 112.1(5)
C28 C27 C30 108.9(6)
C20 C27 C29 108.1(6)
C28 C27 C29 108.1(6)
C30 C27 C29 109.3(6)
C18 S3 C31 107.7(3)
C32 C31 C36 120.1(5)
C32 C31 S3 122.4(4)
C36 C31 S3 117.1(4)
O3 C32 C31 120.3(5)
O3 C32 C33 121.6(5)
C31 C32 C33 118.1(5)
C34 C33 C32 120.6(5)
C34 C33 S4 116.3(4)
C32 C33 S4 122.8(4)
C33 C34 C35 121.8(5)
C33 C34 H34 119.1
C35 C34 H34 119.1
C36 C35 C34 117.6(5)
C36 C35 C42 121.6(5)
C34 C35 C42 120.7(5)
C35 C36 C31 121.6(5)
C35 C36 H36 119.2
C31 C36 H36 119.2
C32 O3 C37 114.1(5)
O3 C37 C38 112.2(6)
O3 C37 H37A 109.2
C38 C37 H37A 109.2
O3 C37 H37B 109.2
C38 C37 H37B 109.2
H37A C37 H37B 107.9
N5 C38 C37 109.2(7)
N5 C38 H38A 109.8
C37 C38 H38A 109.8
N5 C38 H38B 109.8
C37 C38 H38B 109.8
H38A C38 H38B 108.3
N6 N5 C41 113.0(8)
N6 N5 C38 119.4(8)
C41 N5 C38 127.4(9)
C39 N6 N5 103.5(10)
N6 C39 C40 112.4(10)
N6 C39 H39 123.8
C40 C39 H39 123.8
C41 C40 C39 105.0(11)
C41 C40 H40 127.5
C39 C40 H40 127.5
N5 C41 C40 106.1(12)
N5 C41 H41 127.0
C40 C41 H41 127.0
C43 C42 C45 109.5(7)
C43 C42 C44 107.1(7)
C45 C42 C44 109.0(7)
C43 C42 C35 111.8(5)
C45 C42 C35 109.4(6)
C44 C42 C35 109.9(6)
C46 S4 C33 108.7(3)
C51 C46 C47 118.6(6)
C51 C46 S4 117.3(5)
C47 C46 S4 123.6(5)
O4 C47 C48 120.2(5)
O4 C47 C46 120.2(6)
C48 C47 C46 119.6(5)
C49 C48 C47 119.7(6)
C49 C48 S1 116.8(5)
C47 C48 S1 123.0(5)
C48 C49 C50 122.1(6)
C48 C49 H49 119.0
C50 C49 H49 119.0
C51 C50 C49 117.3(6)
C51 C50 C57 122.8(6)
C49 C50 C57 119.8(6)
C50 C51 C46 122.6(6)
C50 C51 H51 118.7
C46 C51 H51 118.7
C47 O4 C52 114.9(5)
O4 C52 C53 103.8(6)
O4 C52 H52A 111.0
C53 C52 H52A 111.0
O4 C52 H52B 111.0
C53 C52 H52B 111.0
H52A C52 H52B 109.0
N7A C53 N7 30.1(11)
N7A C53 C52 129.8(14)
N7 C53 C52 105.1(9)
C56 N7 N8 110.8(12)
C56 N7 C53 127.8(13)
N8 N7 C53 121.0(9)
C54 N8 N7 105.9(11)
N8 C54 C55 112.0(14)
N8 C54 H54 124.0
C55 C54 H54 124.0
C56 C55 C54 102.8(14)
C56 C55 H55 128.6
C54 C55 H55 128.6
N7 C56 C55 108.3(14)
N7 C56 H56 125.8
C55 C56 H56 125.8
C58 C57 C60 107.5(9)
C58 C57 C59 109.8(8)
C60 C57 C59 108.3(8)
C58 C57 C50 112.7(6)
C60 C57 C50 108.3(6)
C59 C57 C50 110.0(6)
C57 C58 H58A 109.5
C57 C58 H58B 109.5
H58A C58 H58B 109.5
C57 C58 H58C 109.5
H58A C58 H58C 109.5
H58B C58 H58C 109.5
C57 C59 H59A 109.5
C57 C59 H59B 109.5
H59A C59 H59B 109.5
C57 C59 H59C 109.5
H59A C59 H59C 109.5
H59B C59 H59C 109.5
C57 C60 H60A 109.5
C57 C60 H60B 109.5
H60A C60 H60B 109.5
C57 C60 H60C 109.5
H60A C60 H60C 109.5
H60B C60 H60C 109.5
C53 N7A C56A 135.4(19)
C53 N7A N8A 114.9(19)
C56A N7A N8A 108.0
C54A N8A N7A 108.0
N8A C54A C55A 108.0
N8A C54A H54A 126.0
C55A C54A H54A 126.0
C56A C55A C54A 108.0
C56A C55A H55A 126.0
C54A C55A H55A 126.0
C55A C56A N7A 108.0
C55A C56A H56A 126.0
N7A C56A H56A 126.0

loop_
_geom_bond_atom_site_label_1
_geom_bond_atom_site_label_2
_geom_bond_distance
S1 C48 1.764(6)
S1 C1 1.778(6)
C1 C6 1.378(9)
C1 C2 1.399(8)
C2 O1 1.376(7)
C2 C3 1.406(8)
C3 C4 1.389(9)
C3 S2 1.770(6)
C4 C5 1.385(8)
C4 H4 0.9500
C5 C6 1.413(8)
C5 C12 1.521(9)
C6 H6 0.9500
O1 C7 1.455(8)
C7 C8 1.491(10)
C7 H7A 0.9900
C7 H7B 0.9900
C8 N1 1.435(10)
C8 H8A 0.9900
C8 H8B 0.9900
N1 N2 1.351(9)
N1 C11 1.360(10)
N2 C9 1.328(13)
C9 C10 1.388(13)
C9 H9 0.9500
C10 C11 1.385(12)
C10 H10 0.9500
C11 H11 0.9500
C12 C14 1.505(12)
C12 C15 1.509(11)
C12 C13 1.551(15)
C13 H13A 0.9800
C13 H13B 0.9800
C13 H13C 0.9800
C14 H14A 0.9800
C14 H14B 0.9800
C14 H14C 0.9800
C15 H15A 0.9800
C15 H15B 0.9800
C15 H15C 0.9800
S2 C16 1.773(6)
C16 C21 1.392(8)
C16 C17 1.392(9)
C17 O2 1.383(7)
C17 C18 1.390(9)
C18 C19 1.400(8)
C18 S3 1.765(6)
C19 C20 1.394(8)
C19 H19 0.9500
C20 C21 1.383(8)
C20 C27 1.527(8)
C21 H21 0.9500
O2 C22 1.433(8)
C22 C23 1.511(10)
C22 H22A 0.9900
C22 H22B 0.9900
C23 N3 1.467(10)
C23 H23A 0.9900
C23 H23B 0.9900
N3 C26 1.301(12)
N3 N4 1.348(11)
N4 C24 1.348(14)
C24 C25 1.316(18)
C24 H24 0.9500
C25 C26 1.376(15)
C25 H25 0.9500
C26 H26 0.9500
C27 C28 1.531(11)
C27 C30 1.533(10)
C27 C29 1.535(11)
C28 H28A 0.9800
C28 H28B 0.9800
C28 H28C 0.9800
C29 H29A 0.9800
C29 H29B 0.9800
C29 H29C 0.9800
C30 H30A 0.9800
C30 H30B 0.9800
C30 H30C 0.9800
S3 C31 1.766(6)
C31 C32 1.395(8)
C31 C36 1.411(8)
C32 O3 1.363(7)
C32 C33 1.407(7)
C33 C34 1.388(8)
C33 S4 1.777(6)
C34 C35 1.391(8)
C34 H34 0.9500
C35 C36 1.386(8)
C35 C42 1.533(8)
C36 H36 0.9500
O3 C37 1.450(8)
C37 C38 1.503(10)
C37 H37A 0.9900
C37 H37B 0.9900
C38 N5 1.451(10)
C38 H38A 0.9900
C38 H38B 0.9900
N5 N6 1.336(11)
N5 C41 1.338(13)
N6 C39 1.326(14)
C39 C40 1.37(2)
C39 H39 0.9500
C40 C41 1.365(17)
C40 H40 0.9500
C41 H41 0.9500
C42 C43 1.514(9)
C42 C45 1.520(10)
C42 C44 1.533(10)
C43 H43A 0.9800
C43 H43B 0.9800
C43 H43C 0.9800
C44 H44A 0.9800
C44 H44B 0.9800
C44 H44C 0.9800
C45 H45A 0.9800
C45 H45B 0.9800
C45 H45C 0.9800
S4 C46 1.763(6)
C46 C51 1.399(8)
C46 C47 1.406(8)
C47 O4 1.376(7)
C47 C48 1.403(9)
C48 C49 1.386(9)
C49 C50 1.395(8)
C49 H49 0.9500
C50 C51 1.388(9)
C50 C57 1.538(8)
C51 H51 0.9500
O4 C52 1.424(9)
C52 C53 1.517(11)
C52 H52A 0.9900
C52 H52B 0.9900
C53 N7A 1.272(19)
C53 N7 1.508(15)
N7 C56 1.345(15)
N7 N8 1.354(18)
N8 C54 1.314(18)
C54 C55 1.42(2)
C54 H54 0.9500
C55 C56 1.39(2)
C55 H55 0.9500
C56 H56 0.9500
C57 C58 1.497(12)
C57 C60 1.534(11)
C57 C59 1.536(11)
C58 H58A 0.9800
C58 H58B 0.9800
C58 H58C 0.9800
C59 H59A 0.9800
C59 H59B 0.9800
C59 H59C 0.9800
C60 H60A 0.9800
C60 H60B 0.9800
C60 H60C 0.9800
N7A C56A 1.4200
N7A N8A 1.4200
N8A C54A 1.4200
C54A C55A 1.4200
C54A H54A 0.9500
C55A C56A 1.4200
C55A H55A 0.9500
C56A H56A 0.9500
